data_4302001
loop_
_publ_author_name
'Ai-Xin Zhu'
'Jian-Bin Lin'
'Jie-Peng Zhang'
'Xiao-Ming Chen'

_publ_section_title
;
Isomeric Zinc(II) Triazolate Frameworks with 3-Connected Networks:
Syntheses, Structures, and Sorption Properties
;
_journal_name_full 'Inorganic Chemistry'
_journal_page_first 3882
_journal_page_last 3889
_journal_paper_doi 10.1021/ic802446m
_journal_volume 48
_journal_year 2009
_chemical_formula_sum 'C5 H9 N3 O3 Zn'
_chemical_formula_weight 224.52
_chemical_name_systematic
; 
 ? 
;
_space_group_IT_number 15
_symmetry_cell_setting monoclinic
_symmetry_space_group_name_Hall '-C 2yc'
_symmetry_space_group_name_H-M 'C 1 2/c 1'
_atom_sites_solution_hydrogens geom
_atom_sites_solution_primary direct
_atom_sites_solution_secondary difmap
_audit_creation_method SHELXL-97
_cell_angle_alpha 90.00
_cell_angle_beta 90.048(2)
_cell_angle_gamma 90.00
_cell_formula_units_Z 8
_cell_length_a 18.563(2)
_cell_length_b 9.1869(11)
_cell_length_c 9.8073(12)
_cell_measurement_temperature 293(2)
_cell_volume 1672.5(3)
_computing_cell_refinement 'SAINT-PLUS, Ver. 6.0, 1997'
_computing_data_collection 'SMART, 1998.'
_computing_data_reduction 'SAINT-PLUS, Ver. 6.0, 1997'
_computing_molecular_graphics 'XP, Ver. 6.10, Bruker AXS Inc., 2000.'
_computing_publication_material 'SHELXTL-Bruker AXS Inc., 1998.'
_computing_structure_refinement 'SHELXL-97 (Sheldrick, 1997)'
_computing_structure_solution 'SHELXS-97 (Sheldrick, 1990)'
_diffrn_ambient_temperature 293(2)
_diffrn_measured_fraction_theta_full 0.984
_diffrn_measured_fraction_theta_max 0.984
_diffrn_measurement_device_type 'Bruker Apex CCD'
_diffrn_measurement_method '\w scan'
_diffrn_radiation_monochromator graphite
_diffrn_radiation_source 'fine-focus sealed tube'
_diffrn_radiation_type MoK\a
_diffrn_radiation_wavelength 0.71073
_diffrn_reflns_av_R_equivalents 0.0221
_diffrn_reflns_av_sigmaI/netI 0.0300
_diffrn_reflns_limit_h_max 19
_diffrn_reflns_limit_h_min -22
_diffrn_reflns_limit_k_max 11
_diffrn_reflns_limit_k_min -7
_diffrn_reflns_limit_l_max 12
_diffrn_reflns_limit_l_min -12
_diffrn_reflns_number 3995
_diffrn_reflns_theta_full 25.99
_diffrn_reflns_theta_max 25.99
_diffrn_reflns_theta_min 2.47
_diffrn_standards_decay_% 0
_exptl_absorpt_coefficient_mu 2.908
_exptl_absorpt_correction_T_max 0.5420
_exptl_absorpt_correction_T_min 0.4758
_exptl_absorpt_correction_type multi-scan
_exptl_absorpt_process_details 'SADABS (Bruker, 2002)'
_exptl_crystal_colour colorless
_exptl_crystal_density_diffrn 1.783
_exptl_crystal_density_method 'not measured'
_exptl_crystal_description block
_exptl_crystal_F_000 912
_exptl_crystal_size_max 0.30
_exptl_crystal_size_mid 0.26
_exptl_crystal_size_min 0.24
_refine_diff_density_max 1.129
_refine_diff_density_min -0.488
_refine_diff_density_rms 0.122
_refine_ls_extinction_method none
_refine_ls_goodness_of_fit_ref 1.097
_refine_ls_hydrogen_treatment constr
_refine_ls_matrix_type full
_refine_ls_number_parameters 109
_refine_ls_number_reflns 1628
_refine_ls_number_restraints 0
_refine_ls_restrained_S_all 1.097
_refine_ls_R_factor_all 0.0466
_refine_ls_R_factor_gt 0.0415
_refine_ls_shift/su_max 0.000
_refine_ls_shift/su_mean 0.000
_refine_ls_structure_factor_coef Fsqd
_refine_ls_weighting_details 'calc w=1/[\s^2^(Fo^2^)+(0.0669P)^2^+3.6002P] where P=(Fo^2^+2Fc^2^)/3'
_refine_ls_weighting_scheme calc
_refine_ls_wR_factor_gt 0.1079
_refine_ls_wR_factor_ref 0.1109
_reflns_number_gt 1455
_reflns_number_total 1628
_reflns_threshold_expression >2sigma(I)
_cod_data_source_file ic802446m_si_002_1.cif
_cod_data_source_block 1a
_cod_depositor_comments
;
The following automatic conversions were performed:
'_symmetry_cell_setting' value 'Monoclinic' changed to 'monoclinic'
according to '/home/saulius/struct/CIF-dictionaries/cif_core.dic'
dictionary named 'cif_core.dic' version 2.4.1 from
2010-06-29.

'_exptl_absorpt_correction_type' value 'Multi-scan' changed
to 'multi-scan' according to
'/home/saulius/struct/CIF-dictionaries/cif_core.dic' dictionary named
'cif_core.dic' version 2.4.1 from 2010-06-29.

Automatic conversion script
Id: cif_fix_enum 1527 2010-12-29 10:47:43Z saulius 
;
_cod_original_cell_volume 1672.5(4)
_cod_original_sg_symbol_H-M 'C 2/c'
_cod_database_code 4302001

loop_
_symmetry_equiv_pos_as_xyz
'x, y, z'
'-x, y, -z+1/2'
'x+1/2, y+1/2, z'
'-x+1/2, y+1/2, -z+1/2'
'-x, -y, -z'
'x, -y, z-1/2'
'-x+1/2, -y+1/2, -z'
'x+1/2, -y+1/2, z-1/2'

loop_
_atom_site_label
_atom_site_type_symbol
_atom_site_fract_x
_atom_site_fract_y
_atom_site_fract_z
_atom_site_U_iso_or_equiv
_atom_site_adp_type
_atom_site_occupancy
_atom_site_symmetry_multiplicity
_atom_site_calc_flag
_atom_site_refinement_flags
_atom_site_disorder_assembly
_atom_site_disorder_group
Zn1 Zn 0.17410(2) 0.19104(4) 0.38826(4) 0.01911(19) Uani 1 1 d . . .
O1 O 0.08061(16) 0.2665(4) 0.3439(3) 0.0422(8) Uani 1 1 d . . .
N1 N 0.19314(16) 0.1202(3) 0.5773(3) 0.0203(6) Uani 1 1 d . . .
C2 C 0.2507(2) 0.0673(4) 0.7635(4) 0.0249(8) Uani 1 1 d . . .
N2 N 0.25241(17) 0.1542(3) 0.6561(3) 0.0214(7) Uani 1 1 d . . .
N3 N 0.19264(17) -0.0225(3) 0.7588(3) 0.0228(7) Uani 1 1 d . . .
C3 C 0.1584(2) 0.0148(4) 0.6413(4) 0.0233(8) Uani 1 1 d . . .
O2 O 0.0494(3) 0.3354(6) 0.5474(5) 0.102(2) Uani 1 1 d . . .
C5 C 0.0423(2) 0.3326(5) 0.4249(5) 0.0377(11) Uani 1 1 d . . .
H5A H 0.0041 0.3855 0.3886 0.045 Uiso 1 1 calc R . .
C4 C 0.0903(2) -0.0490(5) 0.5907(5) 0.0410(11) Uani 1 1 d . . .
H4A H 0.0773 -0.0037 0.5060 0.062 Uiso 1 1 calc R . .
H4B H 0.0528 -0.0330 0.6565 0.062 Uiso 1 1 calc R . .
H4C H 0.0965 -0.1516 0.5769 0.062 Uiso 1 1 calc R . .
C1 C 0.3044(3) 0.0711(6) 0.8756(5) 0.0456(13) Uani 1 1 d . . .
H1A H 0.3399 0.1443 0.8566 0.068 Uiso 1 1 calc R . .
H1B H 0.3275 -0.0221 0.8829 0.068 Uiso 1 1 calc R . .
H1C H 0.2806 0.0936 0.9599 0.068 Uiso 1 1 calc R . .
O1W O 0.0966(4) 0.3014(7) 0.8251(6) 0.124(3) Uani 1 1 d . . .
H1WB H 0.1361 0.3418 0.8470 0.149 Uiso 1 1 d R . .
H1WA H 0.0805 0.3346 0.7446 0.149 Uiso 1 1 d R . .

loop_
_atom_site_aniso_label
_atom_site_aniso_U_11
_atom_site_aniso_U_22
_atom_site_aniso_U_33
_atom_site_aniso_U_23
_atom_site_aniso_U_13
_atom_site_aniso_U_12
Zn1 0.0256(3) 0.0168(3) 0.0149(3) -0.00014(15) -0.00126(17) -0.00049(15)
O1 0.0343(17) 0.057(2) 0.0357(18) -0.0087(16) -0.0065(14) 0.0171(16)
N1 0.0254(16) 0.0196(16) 0.0159(14) 0.0004(12) -0.0028(12) -0.0006(12)
C2 0.029(2) 0.027(2) 0.0190(18) 0.0011(16) -0.0021(15) -0.0036(16)
N2 0.0282(17) 0.0182(15) 0.0178(15) 0.0019(12) -0.0023(13) -0.0034(12)
N3 0.0286(17) 0.0197(15) 0.0201(16) 0.0043(12) -0.0024(13) -0.0036(12)
C3 0.0285(19) 0.0217(19) 0.0199(18) 0.0017(15) -0.0032(15) -0.0007(15)
O2 0.111(4) 0.139(5) 0.054(3) -0.022(3) -0.008(3) 0.068(4)
C5 0.036(2) 0.038(3) 0.039(3) -0.010(2) -0.008(2) 0.0119(18)
C4 0.043(3) 0.044(3) 0.037(2) 0.016(2) -0.013(2) -0.017(2)
C1 0.048(3) 0.055(3) 0.034(2) 0.020(2) -0.017(2) -0.025(2)
O1W 0.157(6) 0.139(6) 0.076(4) 0.026(3) 0.010(4) 0.039(4)

loop_
_atom_type_symbol
_atom_type_description
_atom_type_scat_dispersion_real
_atom_type_scat_dispersion_imag
_atom_type_scat_source
C C 0.0033 0.0016 'International Tables Vol C Tables 4.2.6.8 and 6.1.1.4'
H H 0.0000 0.0000 'International Tables Vol C Tables 4.2.6.8 and 6.1.1.4'
N N 0.0061 0.0033 'International Tables Vol C Tables 4.2.6.8 and 6.1.1.4'
O O 0.0106 0.0060 'International Tables Vol C Tables 4.2.6.8 and 6.1.1.4'
Zn Zn 0.2839 1.4301 'International Tables Vol C Tables 4.2.6.8 and 6.1.1.4'

loop_
_geom_angle_atom_site_label_1
_geom_angle_atom_site_label_2
_geom_angle_atom_site_label_3
_geom_angle
_geom_angle_site_symmetry_1
_geom_angle_site_symmetry_3
_geom_angle_publ_flag
O1 Zn1 N1 119.21(13) . . ?
O1 Zn1 N2 107.94(14) . 7_556 ?
N1 Zn1 N2 108.11(12) . 7_556 ?
O1 Zn1 N3 106.70(13) . 6 ?
N1 Zn1 N3 107.57(12) . 6 ?
N2 Zn1 N3 106.70(13) 7_556 6 ?
C5 O1 Zn1 123.8(3) . . ?
C3 N1 N2 106.8(3) . . ?
C3 N1 Zn1 126.4(2) . . ?
N2 N1 Zn1 125.9(2) . . ?
N2 C2 N3 111.1(3) . . ?
N2 C2 C1 124.0(3) . . ?
N3 C2 C1 124.9(3) . . ?
C2 N2 N1 106.8(3) . . ?
C2 N2 Zn1 127.9(3) . 7_556 ?
N1 N2 Zn1 125.3(2) . 7_556 ?
C2 N3 C3 104.2(3) . . ?
C2 N3 Zn1 125.2(2) . 6_556 ?
C3 N3 Zn1 130.0(2) . 6_556 ?
N1 C3 N3 111.0(3) . . ?
N1 C3 C4 123.3(3) . . ?
N3 C3 C4 125.7(3) . . ?
O2 C5 O1 126.2(5) . . ?

loop_
_geom_bond_atom_site_label_1
_geom_bond_atom_site_label_2
_geom_bond_distance
_geom_bond_site_symmetry_2
_geom_bond_publ_flag
Zn1 O1 1.919(3) . ?
Zn1 N1 1.996(3) . ?
Zn1 N2 2.018(3) 7_556 ?
Zn1 N3 2.032(3) 6 ?
O1 C5 1.228(5) . ?
N1 C3 1.322(5) . ?
N1 N2 1.380(4) . ?
C2 N2 1.322(5) . ?
C2 N3 1.358(5) . ?
C2 C1 1.485(5) . ?
N2 Zn1 2.018(3) 7_556 ?
N3 C3 1.360(5) . ?
N3 Zn1 2.032(3) 6_556 ?
C3 C4 1.479(6) . ?
O2 C5 1.208(6) . ?
